data_2015750
loop_
_publ_author_name
'G\"orbitz, Carl Henrik'
'Agustsdottir, Silja'
'Bleken, Francesca'

_publ_section_title
;
 Pearls on a string: a <i>Z</i>' = 7 structure for
 glycyl-<small>L</small>-valine
;
_journal_coeditor_code JZ3047
_journal_issue 1
_journal_name_full 'Acta Crystallographica Section C'
_journal_page_first o58
_journal_page_last o60
_journal_paper_doi 10.1107/S0108270106052474
_journal_volume 63
_journal_year 2007
_chemical_formula_iupac 'C7 H14 N2 O3'
_chemical_formula_moiety 'C7 H14 N2 O3'
_chemical_formula_sum 'C7 H14 N2 O3'
_chemical_formula_weight 174.20
_chemical_name_systematic
;
glycyl-L-valine
;
_space_group_IT_number 19
_symmetry_cell_setting orthorhombic
_symmetry_space_group_name_Hall 'P 2ac 2ab'
_symmetry_space_group_name_H-M 'P 21 21 21'
_atom_sites_solution_hydrogens geom
_atom_sites_solution_primary direct
_atom_sites_solution_secondary difmap
_audit_creation_method SHELXL97
_cell_angle_alpha 90.00
_cell_angle_beta 90.00
_cell_angle_gamma 90.00
_cell_formula_units_Z 28
_cell_length_a 5.5238(7)
_cell_length_b 26.581(3)
_cell_length_c 44.093(5)
_cell_measurement_reflns_used 4643
_cell_measurement_temperature 105(2)
_cell_measurement_theta_max 25.03
_cell_measurement_theta_min 0.89
_cell_volume 6474.1(13)
_computing_cell_refinement 'SAINT (Bruker, 2001)'
_computing_data_collection 'SMART (Bruker, 1998)'
_computing_data_reduction SAINT
_computing_molecular_graphics SHELXTL
_computing_publication_material SHELXTL
_computing_structure_refinement SHELXTL
_computing_structure_solution 'SHELXTL (Bruker, 2000)'
_diffrn_ambient_temperature 105(2)
_diffrn_detector_area_resol_mean 8.3
_diffrn_measured_fraction_theta_full 0.999
_diffrn_measured_fraction_theta_max 0.999
_diffrn_measurement_device_type 'Siemens SMART CCD area-detector'
_diffrn_measurement_method \w
_diffrn_radiation_monochromator graphite
_diffrn_radiation_source 'fine-focus sealed tube'
_diffrn_radiation_type MoK\a
_diffrn_radiation_wavelength 0.71073
_diffrn_reflns_av_R_equivalents 0.1245
_diffrn_reflns_av_sigmaI/netI 0.0859
_diffrn_reflns_limit_h_max 6
_diffrn_reflns_limit_h_min -6
_diffrn_reflns_limit_k_max 31
_diffrn_reflns_limit_k_min -31
_diffrn_reflns_limit_l_max 39
_diffrn_reflns_limit_l_min -52
_diffrn_reflns_number 35141
_diffrn_reflns_theta_full 25.03
_diffrn_reflns_theta_max 25.03
_diffrn_reflns_theta_min 0.89
_diffrn_standards_decay_% 0
_diffrn_standards_number 0
_exptl_absorpt_coefficient_mu 0.098
_exptl_absorpt_correction_type none
_exptl_crystal_colour colourless
_exptl_crystal_density_diffrn 1.251
_exptl_crystal_density_method 'not measured'
_exptl_crystal_description plate
_exptl_crystal_F_000 2632
_exptl_crystal_size_max 0.750
_exptl_crystal_size_mid 0.250
_exptl_crystal_size_min 0.010
_refine_diff_density_max 0.336
_refine_diff_density_min -0.348
_refine_ls_extinction_coef 0.00086(13)
_refine_ls_extinction_expression Fc^*^=kFc[1+0.001xFc^2^\l^3^/sin(2\q)]^-1/4^
_refine_ls_extinction_method 'SHELXTL (Bruker, 2000)'
_refine_ls_goodness_of_fit_ref 1.284
_refine_ls_hydrogen_treatment constr
_refine_ls_matrix_type full
_refine_ls_number_parameters 765
_refine_ls_number_reflns 6579
_refine_ls_number_restraints 1101
_refine_ls_restrained_S_all 1.275
_refine_ls_R_factor_all 0.1245
_refine_ls_R_factor_gt 0.0734
_refine_ls_shift/su_max 0.009
_refine_ls_shift/su_mean 0.000
_refine_ls_structure_factor_coef Fsqd
_refine_ls_weighting_details 'calc w = 1/[\s^2^(Fo^2^)+(0.048P)^2^+2.98P] where P=(Fo^2^+2Fc^2^)/3'
_refine_ls_weighting_scheme calc
_refine_ls_wR_factor_gt 0.1575
_refine_ls_wR_factor_ref 0.1716
_reflns_number_gt 4122
_reflns_number_total 6579
_reflns_threshold_expression I>2\s(I)
_cod_data_source_file jz3047.cif
_cod_data_source_block I
_cod_original_cell_volume 6474.0(14)
_cod_database_code 2015750
_cod_database_fobs_code 2015750

loop_
_symmetry_equiv_pos_as_xyz
'x, y, z'
'-x+1/2, -y, z+1/2'
'-x, y+1/2, -z+1/2'
'x+1/2, -y+1/2, -z'

loop_
_atom_site_type_symbol
_atom_site_label
_atom_site_fract_x
_atom_site_fract_y
_atom_site_fract_z
_atom_site_U_iso_or_equiv
_atom_site_adp_type
_atom_site_calc_flag
_atom_site_refinement_flags
_atom_site_occupancy
O O1A 0.6208(7) 0.69919(15) 0.09435(9) 0.0254(11) Uani d DU 1
O O2A 0.6337(8) 0.70171(15) 0.01811(10) 0.0335(12) Uani d DU 1
O O3A 0.9653(7) 0.65673(17) 0.02741(10) 0.0329(12) Uani d DU 1
N N1A 0.2233(9) 0.73321(17) 0.12486(9) 0.0190(12) Uani d DU 1
H H1A 0.1215 0.7151 0.1369 0.029 Uiso calc R 1
H H2A 0.1854 0.7665 0.1262 0.029 Uiso calc R 1
H H3A 0.3787 0.7284 0.1311 0.029 Uiso calc R 1
N N2A 0.3894(8) 0.65230(15) 0.06289(10) 0.0229(13) Uani d DU 1
H H4A 0.2414 0.6432 0.0579 0.027 Uiso calc R 1
C C1A 0.1975(8) 0.7163(2) 0.09304(11) 0.0206(15) Uani d DU 1
H H11A 0.1729 0.7458 0.0797 0.025 Uiso calc R 1
H H12A 0.0546 0.6941 0.0911 0.025 Uiso calc R 1
C C2A 0.4222(8) 0.68836(18) 0.08358(11) 0.0183(15) Uani d DU 1
C C3A 0.5944(9) 0.62784(14) 0.04847(10) 0.0239(16) Uani d DU 1
H H31A 0.7009 0.6139 0.0648 0.029 Uiso calc R 1
C C4A 0.5012(10) 0.58368(17) 0.02936(12) 0.0301(18) Uani d DU 1
H H41A 0.3785 0.5973 0.0148 0.036 Uiso calc R 1
C C5A 0.3745(13) 0.5454(2) 0.04936(14) 0.0353(18) Uani d DU 1
H H51A 0.2457 0.5621 0.0609 0.053 Uiso calc R 1
H H52A 0.4917 0.5306 0.0634 0.053 Uiso calc R 1
H H53A 0.3041 0.5189 0.0367 0.053 Uiso calc R 1
C C6A 0.6993(13) 0.5588(2) 0.01082(15) 0.048(2) Uani d DU 1
H H61A 0.7754 0.5839 -0.0024 0.072 Uiso calc R 1
H H62A 0.6292 0.5320 -0.0016 0.072 Uiso calc R 1
H H63A 0.8213 0.5446 0.0245 0.072 Uiso calc R 1
C C7A 0.7441(8) 0.66531(18) 0.02976(13) 0.0278(17) Uani d DU 1
O O1B 0.5819(8) 0.6690(2) 0.23788(10) 0.0408(14) Uani d DU 1
O O2B 0.6172(7) 0.72008(13) 0.16550(9) 0.0219(11) Uani d DU 1
O O3B 0.9606(6) 0.67655(14) 0.16456(10) 0.0230(11) Uani d DU 1
N N1B 0.1862(10) 0.6993(2) 0.26730(9) 0.0272(14) Uani d DU 1
H H1B 0.0686 0.6861 0.2794 0.041 Uiso calc R 1
H H2B 0.1754 0.7335 0.2675 0.041 Uiso calc R 1
H H3B 0.3340 0.6898 0.2743 0.041 Uiso calc R 1
N N2B 0.3838(8) 0.64530(16) 0.19511(8) 0.0235(13) Uani d DU 1
H H4B 0.2418 0.6405 0.1865 0.028 Uiso calc R 1
C C1B 0.1545(9) 0.6808(3) 0.23598(12) 0.0359(19) Uani d DU 1
H H11B 0.0864 0.7080 0.2232 0.043 Uiso calc R 1
H H12B 0.0394 0.6523 0.2359 0.043 Uiso calc R 1
C C2B 0.3943(9) 0.6641(2) 0.22321(10) 0.0252(16) Uani d DU 1
C C3B 0.6024(8) 0.63273(15) 0.17846(10) 0.0200(15) Uani d DU 1
H H31B 0.7104 0.6131 0.1923 0.024 Uiso calc R 1
C C4B 0.5376(10) 0.59910(16) 0.15142(11) 0.0219(15) Uani d DU 1
H H41B 0.4197 0.6180 0.1385 0.026 Uiso calc R 1
C C5B 0.4136(13) 0.5512(2) 0.16192(15) 0.042(2) Uani d DU 1
H H51B 0.3705 0.5307 0.1442 0.063 Uiso calc R 1
H H52B 0.2667 0.5598 0.1732 0.063 Uiso calc R 1
H H53B 0.5237 0.5321 0.1750 0.063 Uiso calc R 1
C C6B 0.7551(11) 0.5865(2) 0.13178(14) 0.0364(19) Uani d DU 1
H H61B 0.7033 0.5656 0.1147 0.055 Uiso calc R 1
H H62B 0.8748 0.5681 0.1439 0.055 Uiso calc R 1
H H63B 0.8275 0.6177 0.1241 0.055 Uiso calc R 1
C C7B 0.7386(8) 0.68052(15) 0.16885(13) 0.0184(15) Uani d DU 1
O O1C 0.5635(7) 0.63502(15) 0.38021(9) 0.0284(11) Uani d DU 1
O O2C 0.5706(8) 0.68407(14) 0.30779(10) 0.0256(11) Uani d DU 1
O O3C 0.9152(7) 0.64068(15) 0.30723(9) 0.0262(11) Uani d DU 1
N N1C 0.1991(10) 0.68115(17) 0.40870(9) 0.0191(12) Uani d DU 1
H H1C 0.0914 0.6702 0.4229 0.029 Uiso calc R 1
H H2C 0.1874 0.7152 0.4068 0.029 Uiso calc R 1
H H3C 0.3519 0.6728 0.4146 0.029 Uiso calc R 1
N N2C 0.3436(7) 0.61148(16) 0.33923(8) 0.0177(12) Uani d DU 1
H H4C 0.1971 0.6053 0.3323 0.021 Uiso calc R 1
C C1C 0.1449(9) 0.6571(2) 0.37919(11) 0.0292(17) Uani d DU 1
H H11C 0.0816 0.6826 0.3649 0.035 Uiso calc R 1
H H12C 0.0193 0.6310 0.3820 0.035 Uiso calc R 1
C C2C 0.3708(8) 0.63367(19) 0.36633(9) 0.0154(14) Uani d DU 1
C C3C 0.5534(8) 0.59740(15) 0.32105(9) 0.0194(15) Uani d DU 1
H H31C 0.6621 0.5759 0.3337 0.023 Uiso calc R 1
C C4C 0.4684(10) 0.56650(18) 0.29373(11) 0.0266(17) Uani d DU 1
H H41C 0.3518 0.5877 0.2820 0.032 Uiso calc R 1
C C5C 0.3346(12) 0.5197(2) 0.30412(14) 0.0339(18) Uani d DU 1
H H51C 0.2010 0.5293 0.3175 0.051 Uiso calc R 1
H H52C 0.4464 0.4976 0.3151 0.051 Uiso calc R 1
H H53C 0.2700 0.5019 0.2864 0.051 Uiso calc R 1
C C6C 0.6753(12) 0.5525(3) 0.27258(13) 0.0384(19) Uani d DU 1
H H61C 0.7588 0.5831 0.2660 0.058 Uiso calc R 1
H H62C 0.6108 0.5348 0.2549 0.058 Uiso calc R 1
H H63C 0.7897 0.5306 0.2833 0.058 Uiso calc R 1
C C7C 0.6940(8) 0.64488(16) 0.31159(12) 0.0198(15) Uani d DU 1
O O1D 0.6089(7) 0.68049(15) 0.52337(9) 0.0242(11) Uani d DU 1
O O2D 0.6016(7) 0.68173(13) 0.44650(9) 0.0219(10) Uani d DU 1
O O3D 0.9414(6) 0.64067(14) 0.45755(9) 0.0185(10) Uani d DU 1
N N1D 0.2257(9) 0.72095(17) 0.55292(9) 0.0155(12) Uani d DU 1
H H1D 0.1221 0.7055 0.5660 0.023 Uiso calc R 1
H H2D 0.1965 0.7546 0.5529 0.023 Uiso calc R 1
H H3D 0.3809 0.7152 0.5589 0.023 Uiso calc R 1
N N2D 0.3688(8) 0.63394(15) 0.49262(9) 0.0199(12) Uani d DU 1
H H4D 0.2196 0.6250 0.4882 0.024 Uiso calc R 1
C C1D 0.1889(9) 0.7006(2) 0.52198(11) 0.0189(15) Uani d DU 1
H H11D 0.1643 0.7286 0.5075 0.023 Uiso calc R 1
H H12D 0.0432 0.6789 0.5216 0.023 Uiso calc R 1
C C2D 0.4084(8) 0.67038(18) 0.51292(11) 0.0183(14) Uani d DU 1
C C3D 0.5715(8) 0.60896(13) 0.47787(9) 0.0137(13) Uani d DU 1
H H31D 0.6786 0.5942 0.4938 0.016 Uiso calc R 1
C C4D 0.4742(9) 0.56617(15) 0.45784(10) 0.0151(14) Uani d DU 1
H H41D 0.3579 0.5811 0.4430 0.018 Uiso calc R 1
C C5D 0.3380(11) 0.52756(19) 0.47671(13) 0.0288(17) Uani d DU 1
H H51D 0.2761 0.5009 0.4634 0.043 Uiso calc R 1
H H52D 0.2024 0.5440 0.4871 0.043 Uiso calc R 1
H H53D 0.4477 0.5129 0.4918 0.043 Uiso calc R 1
C C6D 0.6770(11) 0.5411(2) 0.44002(12) 0.0254(16) Uani d DU 1
H H61D 0.6093 0.5144 0.4272 0.038 Uiso calc R 1
H H62D 0.7946 0.5265 0.4541 0.038 Uiso calc R 1
H H63D 0.7576 0.5662 0.4272 0.038 Uiso calc R 1
C C7D 0.7193(7) 0.64737(16) 0.45933(11) 0.0135(14) Uani d DU 1
O O1E 0.6001(8) 0.68919(17) 0.66735(10) 0.0318(12) Uani d DU 1
O O2E 0.6311(7) 0.71674(12) 0.59262(9) 0.0221(11) Uani d DU 1
O O3E 0.9679(6) 0.67145(14) 0.59615(10) 0.0237(11) Uani d DU 1
N N1E 0.1973(10) 0.71915(19) 0.69669(9) 0.0243(14) Uani d DU 1
H H1E 0.0843 0.7036 0.7084 0.036 Uiso calc R 1
H H2E 0.1751 0.7530 0.6975 0.036 Uiso calc R 1
H H3E 0.3479 0.7114 0.7036 0.036 Uiso calc R 1
N N2E 0.3910(7) 0.65149(15) 0.62945(9) 0.0202(12) Uani d DU 1
H H4E 0.2467 0.6429 0.6228 0.024 Uiso calc R 1
C C1E 0.1725(9) 0.7019(3) 0.66506(12) 0.0334(18) Uani d DU 1
H H11E 0.1238 0.7305 0.6520 0.040 Uiso calc R 1
H H12E 0.0451 0.6758 0.6638 0.040 Uiso calc R 1
C C2E 0.4093(8) 0.6806(2) 0.65404(10) 0.0221(15) Uani d DU 1
C C3E 0.6045(8) 0.63381(14) 0.61355(10) 0.0181(14) Uani d DU 1
H H31E 0.7121 0.6168 0.6286 0.022 Uiso calc R 1
C C4E 0.5274(9) 0.59464(16) 0.59005(11) 0.0216(15) Uani d DU 1
H H41E 0.4027 0.6107 0.5767 0.026 Uiso calc R 1
C C5E 0.4101(13) 0.5494(2) 0.60510(14) 0.0383(19) Uani d DU 1
H H51E 0.2773 0.5607 0.6182 0.057 Uiso calc R 1
H H52E 0.5308 0.5316 0.6173 0.057 Uiso calc R 1
H H53E 0.3465 0.5267 0.5895 0.057 Uiso calc R 1
C C6E 0.7344(11) 0.5778(2) 0.56980(13) 0.0345(18) Uani d DU 1
H H61E 0.8081 0.6073 0.5601 0.052 Uiso calc R 1
H H62E 0.6725 0.5550 0.5542 0.052 Uiso calc R 1
H H63E 0.8562 0.5603 0.5820 0.052 Uiso calc R 1
C C7E 0.7460(7) 0.67782(16) 0.59960(12) 0.0176(15) Uani d DU 1
O O1F 0.5668(7) 0.63960(17) 0.80719(9) 0.0295(12) Uani d DU 1
O O2F 0.5873(8) 0.70117(14) 0.73716(9) 0.0278(11) Uani d DU 1
O O3F 0.9299(7) 0.65752(16) 0.73459(10) 0.0307(12) Uani d DU 1
N N1F 0.1901(10) 0.67809(17) 0.83745(9) 0.0177(12) Uani d DU 1
H H1F 0.0838 0.6653 0.8512 0.026 Uiso calc R 1
H H2F 0.1723 0.7121 0.8365 0.026 Uiso calc R 1
H H3F 0.3440 0.6706 0.8433 0.026 Uiso calc R 1
N N2F 0.3564(8) 0.62346(17) 0.76419(8) 0.0246(13) Uani d DU 1
H H4F 0.2116 0.6196 0.7562 0.030 Uiso calc R 1
C C1F 0.1421(9) 0.6559(3) 0.80735(11) 0.0270(17) Uani d DU 1
H H11F 0.0616 0.6811 0.7942 0.032 Uiso calc R 1
H H12F 0.0322 0.6267 0.8095 0.032 Uiso calc R 1
C C2F 0.3760(8) 0.6393(2) 0.79288(9) 0.0223(15) Uani d DU 1
C C3F 0.5689(9) 0.61250(15) 0.74594(9) 0.0223(15) Uani d DU 1
H H31F 0.6776 0.5898 0.7578 0.027 Uiso calc R 1
C C4F 0.4914(10) 0.58489(18) 0.71692(10) 0.0237(16) Uani d DU 1
H H41F 0.3786 0.6075 0.7056 0.028 Uiso calc R 1
C C5F 0.3552(12) 0.5369(2) 0.72437(14) 0.0359(19) Uani d DU 1
H H51F 0.3079 0.5201 0.7055 0.054 Uiso calc R 1
H H52F 0.2101 0.5452 0.7362 0.054 Uiso calc R 1
H H53F 0.4597 0.5146 0.7363 0.054 Uiso calc R 1
C C6F 0.7050(12) 0.5735(2) 0.69633(13) 0.0378(19) Uani d DU 1
H H61F 0.6476 0.5562 0.6781 0.057 Uiso calc R 1
H H62F 0.8204 0.5519 0.7071 0.057 Uiso calc R 1
H H63F 0.7849 0.6050 0.6906 0.057 Uiso calc R 1
C C7F 0.7081(8) 0.66133(16) 0.73877(13) 0.0215(16) Uani d DU 1
O O1G 0.5927(8) 0.65189(18) 0.95235(10) 0.0383(13) Uani d DU 1
O O2G 0.5846(7) 0.67127(12) 0.87620(9) 0.0208(10) Uani d DU 1
O O3G 0.9293(6) 0.62970(14) 0.88348(9) 0.0223(10) Uani d DU 1
N N1G 0.2217(10) 0.6979(2) 0.98004(10) 0.0289(14) Uani d DU 1
H H1G 0.1280 0.6826 0.9943 0.043 Uiso calc R 1
H H2G 0.1848 0.7312 0.9792 0.043 Uiso calc R 1
H H3G 0.3806 0.6941 0.9850 0.043 Uiso calc R 1
N N2G 0.3571(8) 0.61279(16) 0.91741(9) 0.0237(13) Uani d DU 1
H H4G 0.2085 0.6042 0.9124 0.028 Uiso calc R 1
C C1G 0.1755(10) 0.6747(3) 0.95012(13) 0.0354(19) Uani d DU 1
H H11G 0.1399 0.7012 0.9350 0.043 Uiso calc R 1
H H12G 0.0333 0.6521 0.9514 0.043 Uiso calc R 1
C C2G 0.3946(9) 0.6451(2) 0.94031(11) 0.0298(17) Uani d DU 1
C C3G 0.5620(8) 0.59193(14) 0.90086(10) 0.0183(14) Uani d DU 1
H H31G 0.6695 0.5736 0.9154 0.022 Uiso calc R 1
C C4G 0.4703(9) 0.55484(16) 0.87672(11) 0.0221(15) Uani d DU 1
H H41G 0.3565 0.5735 0.8631 0.027 Uiso calc R 1
C C5G 0.3311(11) 0.51202(19) 0.89109(14) 0.0317(17) Uani d DU 1
H H51G 0.2744 0.4890 0.8752 0.048 Uiso calc R 1
H H52G 0.1917 0.5255 0.9022 0.048 Uiso calc R 1
H H53G 0.4369 0.4938 0.9051 0.048 Uiso calc R 1
C C6G 0.6773(11) 0.5351(2) 0.85726(13) 0.0319(17) Uani d DU 1
H H61G 0.7664 0.5635 0.8485 0.048 Uiso calc R 1
H H62G 0.6119 0.5141 0.8409 0.048 Uiso calc R 1
H H63G 0.7869 0.5149 0.8698 0.048 Uiso calc R 1
C C7G 0.7070(7) 0.63495(16) 0.88592(12) 0.0174(14) Uani d DU 1

loop_
_atom_site_aniso_label
_atom_site_aniso_U_11
_atom_site_aniso_U_22
_atom_site_aniso_U_33
_atom_site_aniso_U_12
_atom_site_aniso_U_13
_atom_site_aniso_U_23
O1A 0.019(2) 0.030(2) 0.027(2) -0.003(2) -0.001(2) -0.0059(19)
O2A 0.031(3) 0.048(3) 0.021(2) 0.002(2) 0.000(2) 0.005(2)
O3A 0.023(3) 0.053(3) 0.023(2) -0.002(2) 0.002(2) -0.007(2)
N1A 0.019(3) 0.019(2) 0.020(3) -0.003(2) 0.000(2) -0.001(2)
N2A 0.016(3) 0.030(3) 0.023(3) -0.002(2) -0.001(2) -0.012(2)
C1A 0.016(3) 0.027(3) 0.019(3) -0.004(3) 0.000(3) -0.004(2)
C2A 0.020(3) 0.020(3) 0.015(3) -0.003(3) 0.000(3) -0.001(2)
C3A 0.022(3) 0.028(3) 0.021(3) 0.006(3) -0.002(3) -0.009(2)
C4A 0.027(3) 0.033(3) 0.030(3) -0.002(3) 0.003(3) -0.009(3)
C5A 0.040(4) 0.030(3) 0.036(3) -0.006(3) -0.002(3) -0.015(3)
C6A 0.047(4) 0.054(4) 0.042(4) 0.008(3) 0.006(3) -0.018(3)
C7A 0.024(4) 0.041(3) 0.018(3) 0.000(3) -0.004(3) -0.006(3)
O1B 0.027(3) 0.069(3) 0.027(2) 0.004(3) 0.002(2) 0.000(2)
O2B 0.022(3) 0.022(2) 0.022(2) -0.001(2) 0.001(2) 0.0002(18)
O3B 0.021(3) 0.027(2) 0.021(2) -0.001(2) -0.001(2) 0.0006(19)
N1B 0.020(3) 0.043(3) 0.018(3) 0.001(3) 0.002(2) 0.008(2)
N2B 0.021(3) 0.029(3) 0.021(3) -0.002(2) 0.002(2) 0.002(2)
C1B 0.033(4) 0.052(4) 0.022(3) 0.002(3) 0.000(3) -0.004(3)
C2B 0.022(3) 0.036(3) 0.017(3) 0.003(3) 0.001(3) 0.009(3)
C3B 0.021(3) 0.024(3) 0.015(3) 0.000(3) 0.002(3) 0.005(2)
C4B 0.029(3) 0.019(3) 0.018(3) 0.000(3) -0.003(3) -0.005(2)
C5B 0.046(4) 0.033(3) 0.047(4) -0.008(3) -0.004(3) 0.000(3)
C6B 0.040(4) 0.035(3) 0.034(3) -0.004(3) 0.006(3) -0.003(3)
C7B 0.017(3) 0.025(3) 0.013(3) 0.003(3) -0.002(2) -0.003(2)
O1C 0.024(3) 0.035(2) 0.026(2) -0.001(2) -0.007(2) -0.012(2)
O2C 0.024(3) 0.033(2) 0.020(2) -0.001(2) -0.002(2) 0.0057(19)
O3C 0.023(3) 0.037(2) 0.019(2) -0.003(2) -0.002(2) -0.0003(19)
N1C 0.021(3) 0.019(2) 0.018(3) 0.000(2) -0.002(2) 0.001(2)
N2C 0.016(2) 0.023(2) 0.014(2) -0.0025(19) -0.0015(19) -0.0031(18)
C1C 0.028(4) 0.040(3) 0.019(3) -0.001(3) 0.001(3) -0.007(3)
C2C 0.014(3) 0.018(3) 0.014(3) -0.004(2) 0.000(2) -0.001(2)
C3C 0.018(3) 0.030(3) 0.011(3) 0.002(3) -0.001(3) -0.003(2)
C4C 0.026(3) 0.038(3) 0.016(3) -0.008(3) 0.002(3) -0.012(3)
C5C 0.037(4) 0.041(3) 0.023(3) -0.007(3) 0.001(3) -0.018(3)
C6C 0.039(4) 0.050(4) 0.026(3) -0.005(3) 0.010(3) -0.018(3)
C7C 0.019(2) 0.027(2) 0.014(2) -0.003(2) -0.003(2) -0.0007(19)
O1D 0.016(2) 0.031(2) 0.025(2) 0.000(2) -0.002(2) -0.0079(19)
O2D 0.024(2) 0.020(2) 0.021(2) 0.000(2) -0.007(2) 0.0001(17)
O3D 0.020(2) 0.022(2) 0.014(2) -0.0032(19) 0.0026(18) 0.0019(17)
N1D 0.017(3) 0.018(2) 0.012(2) 0.001(2) 0.002(2) -0.001(2)
N2D 0.020(2) 0.026(2) 0.014(2) 0.0020(19) 0.0010(18) -0.0055(17)
C1D 0.021(3) 0.021(3) 0.015(3) 0.004(3) -0.003(3) 0.001(2)
C2D 0.018(3) 0.024(2) 0.013(2) 0.004(2) 0.002(2) 0.000(2)
C3D 0.014(2) 0.016(2) 0.011(2) 0.001(2) 0.0001(19) -0.0033(18)
C4D 0.016(2) 0.018(2) 0.011(2) 0.0000(18) -0.0029(18) 0.0005(17)
C5D 0.029(3) 0.024(3) 0.033(3) -0.001(3) 0.001(3) 0.003(3)
C6D 0.028(3) 0.026(3) 0.023(3) -0.001(3) 0.005(3) -0.002(3)
C7D 0.015(2) 0.015(2) 0.010(2) -0.0029(18) -0.0007(18) -0.0014(17)
O1E 0.023(3) 0.046(3) 0.027(2) 0.004(2) -0.003(2) -0.005(2)
O2E 0.027(3) 0.018(2) 0.022(2) 0.004(2) -0.004(2) 0.0014(17)
O3E 0.020(2) 0.034(2) 0.018(2) 0.0015(19) 0.0018(19) 0.0086(19)
N1E 0.020(3) 0.032(3) 0.021(3) 0.005(2) 0.005(2) -0.002(2)
N2E 0.018(3) 0.029(2) 0.014(2) -0.002(2) -0.001(2) 0.002(2)
C1E 0.030(4) 0.043(3) 0.027(3) 0.005(3) 0.001(3) -0.007(3)
C2E 0.019(3) 0.028(3) 0.020(3) 0.003(3) -0.003(3) 0.003(3)
C3E 0.021(3) 0.019(3) 0.014(3) 0.001(3) -0.005(3) 0.001(2)
C4E 0.024(3) 0.019(3) 0.021(3) 0.000(3) -0.005(3) -0.001(2)
C5E 0.048(4) 0.033(3) 0.034(3) -0.007(3) -0.003(3) -0.002(3)
C6E 0.044(4) 0.033(3) 0.027(3) 0.007(3) -0.001(3) -0.008(3)
C7E 0.019(3) 0.021(2) 0.013(2) 0.000(2) -0.002(2) 0.002(2)
O1F 0.023(3) 0.047(3) 0.018(2) 0.010(2) -0.003(2) -0.002(2)
O2F 0.026(3) 0.038(2) 0.020(2) -0.001(2) 0.001(2) -0.0038(19)
O3F 0.024(3) 0.045(3) 0.022(2) 0.003(2) 0.001(2) 0.005(2)
N1F 0.016(2) 0.025(2) 0.012(2) 0.0011(19) 0.0017(19) 0.0013(18)
N2F 0.024(2) 0.032(2) 0.018(2) 0.001(2) 0.000(2) -0.0019(19)
C1F 0.026(4) 0.031(3) 0.024(3) 0.000(3) -0.002(3) -0.011(3)
C2F 0.019(3) 0.031(3) 0.016(3) 0.002(3) 0.000(3) 0.000(3)
C3F 0.023(3) 0.030(3) 0.013(3) 0.005(3) 0.000(3) 0.002(2)
C4F 0.028(3) 0.033(3) 0.010(3) 0.008(3) -0.002(3) -0.001(3)
C5F 0.046(4) 0.035(3) 0.027(3) -0.002(3) -0.001(3) 0.001(3)
C6F 0.042(4) 0.043(3) 0.029(3) 0.010(3) 0.003(3) -0.004(3)
C7F 0.018(3) 0.030(3) 0.016(2) 0.004(2) -0.003(2) -0.003(2)
O1G 0.027(3) 0.060(3) 0.028(2) 0.006(2) -0.006(2) -0.012(2)
O2G 0.024(2) 0.0181(19) 0.021(2) 0.0020(19) -0.004(2) 0.0010(17)
O3G 0.017(2) 0.033(2) 0.017(2) 0.0005(19) -0.0003(19) 0.0023(18)
N1G 0.022(3) 0.049(3) 0.015(3) 0.005(3) -0.001(2) -0.001(2)
N2G 0.016(3) 0.037(3) 0.018(2) 0.000(2) -0.002(2) 0.000(2)
C1G 0.036(4) 0.046(4) 0.024(3) 0.008(3) -0.003(3) -0.002(3)
C2G 0.024(3) 0.048(3) 0.018(3) 0.000(3) 0.001(3) 0.001(3)
C3G 0.018(3) 0.021(3) 0.016(3) -0.002(3) -0.003(3) 0.006(2)
C4G 0.023(3) 0.017(3) 0.026(3) 0.000(2) -0.003(3) -0.003(3)
C5G 0.033(4) 0.030(3) 0.032(3) -0.006(3) -0.007(3) 0.009(3)
C6G 0.032(4) 0.035(3) 0.028(3) -0.001(3) 0.000(3) -0.011(3)
C7G 0.018(3) 0.020(2) 0.014(2) -0.002(2) 0.000(2) -0.003(2)

loop_
_atom_type_symbol
_atom_type_description
_atom_type_scat_dispersion_real
_atom_type_scat_dispersion_imag
_atom_type_scat_source
C C 0.0033 0.0016 'International Tables Vol C Tables 4.2.6.8 and 6.1.1.4'
H H 0.0000 0.0000 'International Tables Vol C Tables 4.2.6.8 and 6.1.1.4'
N N 0.0061 0.0033 'International Tables Vol C Tables 4.2.6.8 and 6.1.1.4'
O O 0.0106 0.0060 'International Tables Vol C Tables 4.2.6.8 and 6.1.1.4'

loop_
_geom_angle_atom_site_label_1
_geom_angle_atom_site_label_2
_geom_angle_atom_site_label_3
_geom_angle
C1A N1A H1A 109.5
C1A N1A H2A 109.5
H1A N1A H2A 109.5
C1A N1A H3A 109.5
H1A N1A H3A 109.5
H2A N1A H3A 109.5
C2A N2A C3A 121.0(4)
C2A N2A H4A 119.5
C3A N2A H4A 119.5
N1A C1A C2A 109.4(4)
N1A C1A H11A 109.8
C2A C1A H11A 109.8
N1A C1A H12A 109.8
C2A C1A H12A 109.8
H11A C1A H12A 108.2
O1A C2A N2A 123.6(4)
O1A C2A C1A 120.8(3)
N2A C2A C1A 115.6(4)
N2A C3A C7A 111.4(3)
N2A C3A C4A 108.7(3)
C7A C3A C4A 112.5(4)
N2A C3A H31A 108.0
C7A C3A H31A 108.0
C4A C3A H31A 108.0
C6A C4A C5A 110.8(4)
C6A C4A C3A 112.8(4)
C5A C4A C3A 110.4(4)
C6A C4A H41A 107.6
C5A C4A H41A 107.6
C3A C4A H41A 107.6
C4A C5A H51A 109.5
C4A C5A H52A 109.5
H51A C5A H52A 109.5
C4A C5A H53A 109.5
H51A C5A H53A 109.5
H52A C5A H53A 109.5
C4A C6A H61A 109.5
C4A C6A H62A 109.5
H61A C6A H62A 109.5
C4A C6A H63A 109.5
H61A C6A H63A 109.5
H62A C6A H63A 109.5
O2A C7A O3A 125.7(4)
O2A C7A C3A 117.3(4)
O3A C7A C3A 117.0(4)
C1B N1B H1B 109.5
C1B N1B H2B 109.5
H1B N1B H2B 109.5
C1B N1B H3B 109.5
H1B N1B H3B 109.5
H2B N1B H3B 109.5
C2B N2B C3B 121.2(4)
C2B N2B H4B 119.4
C3B N2B H4B 119.4
N1B C1B C2B 110.1(4)
N1B C1B H11B 109.6
C2B C1B H11B 109.6
N1B C1B H12B 109.6
C2B C1B H12B 109.6
H11B C1B H12B 108.2
O1B C2B N2B 124.3(4)
O1B C2B C1B 120.9(4)
N2B C2B C1B 114.7(4)
N2B C3B C7B 110.9(3)
N2B C3B C4B 109.4(3)
C7B C3B C4B 112.5(3)
N2B C3B H31B 108.0
C7B C3B H31B 108.0
C4B C3B H31B 108.0
C6B C4B C5B 110.2(4)
C6B C4B C3B 112.8(4)
C5B C4B C3B 111.0(4)
C6B C4B H41B 107.5
C5B C4B H41B 107.5
C3B C4B H41B 107.5
C4B C5B H51B 109.5
C4B C5B H52B 109.5
H51B C5B H52B 109.5
C4B C5B H53B 109.5
H51B C5B H53B 109.5
H52B C5B H53B 109.5
C4B C6B H61B 109.5
C4B C6B H62B 109.5
H61B C6B H62B 109.5
C4B C6B H63B 109.5
H61B C6B H63B 109.5
H62B C6B H63B 109.5
O2B C7B O3B 125.4(4)
O2B C7B C3B 117.6(3)
O3B C7B C3B 117.0(4)
C1C N1C H1C 109.5
C1C N1C H2C 109.5
H1C N1C H2C 109.5
C1C N1C H3C 109.5
H1C N1C H3C 109.5
H2C N1C H3C 109.5
C2C N2C C3C 120.9(4)
C2C N2C H4C 119.5
C3C N2C H4C 119.5
N1C C1C C2C 110.0(4)
N1C C1C H11C 109.7
C2C C1C H11C 109.7
N1C C1C H12C 109.7
C2C C1C H12C 109.7
H11C C1C H12C 108.2
O1C C2C N2C 123.6(4)
O1C C2C C1C 121.2(3)
N2C C2C C1C 115.1(3)
N2C C3C C4C 109.1(3)
N2C C3C C7C 109.9(3)
C4C C3C C7C 112.4(3)
N2C C3C H31C 108.5
C4C C3C H31C 108.5
C7C C3C H31C 108.5
C6C C4C C5C 110.5(4)
C6C C4C C3C 112.5(4)
C5C C4C C3C 110.6(4)
C6C C4C H41C 107.7
C5C C4C H41C 107.7
C3C C4C H41C 107.7
C4C C5C H51C 109.5
C4C C5C H52C 109.5
H51C C5C H52C 109.5
C4C C5C H53C 109.5
H51C C5C H53C 109.5
H52C C5C H53C 109.5
C4C C6C H61C 109.5
C4C C6C H62C 109.5
H61C C6C H62C 109.5
C4C C6C H63C 109.5
H61C C6C H63C 109.5
H62C C6C H63C 109.5
O3C C7C O2C 126.0(4)
O3C C7C C3C 117.7(4)
O2C C7C C3C 116.2(4)
C1D N1D H1D 109.5
C1D N1D H2D 109.5
H1D N1D H2D 109.5
C1D N1D H3D 109.5
H1D N1D H3D 109.5
H2D N1D H3D 109.5
C2D N2D C3D 120.3(4)
C2D N2D H4D 119.9
C3D N2D H4D 119.9
N1D C1D C2D 109.2(3)
N1D C1D H11D 109.8
C2D C1D H11D 109.8
N1D C1D H12D 109.8
C2D C1D H12D 109.8
H11D C1D H12D 108.3
O1D C2D N2D 123.8(4)
O1D C2D C1D 120.6(4)
N2D C2D C1D 115.6(4)
N2D C3D C4D 109.0(3)
N2D C3D C7D 110.0(3)
C4D C3D C7D 111.8(3)
N2D C3D H31D 108.7
C4D C3D H31D 108.7
C7D C3D H31D 108.7
C6D C4D C5D 110.5(4)
C6D C4D C3D 111.3(4)
C5D C4D C3D 111.0(3)
C6D C4D H41D 107.9
C5D C4D H41D 107.9
C3D C4D H41D 107.9
C4D C5D H51D 109.5
C4D C5D H52D 109.5
H51D C5D H52D 109.5
C4D C5D H53D 109.5
H51D C5D H53D 109.5
H52D C5D H53D 109.5
C4D C6D H61D 109.5
C4D C6D H62D 109.5
H61D C6D H62D 109.5
C4D C6D H63D 109.5
H61D C6D H63D 109.5
H62D C6D H63D 109.5
O3D C7D O2D 126.0(4)
O3D C7D C3D 117.5(4)
O2D C7D C3D 116.5(3)
C1E N1E H1E 109.5
C1E N1E H2E 109.5
H1E N1E H2E 109.5
C1E N1E H3E 109.5
H1E N1E H3E 109.5
H2E N1E H3E 109.5
C2E N2E C3E 121.3(4)
C2E N2E H4E 119.4
C3E N2E H4E 119.4
N1E C1E C2E 110.0(4)
N1E C1E H11E 109.7
C2E C1E H11E 109.7
N1E C1E H12E 109.7
C2E C1E H12E 109.7
H11E C1E H12E 108.2
O1E C2E N2E 124.1(4)
O1E C2E C1E 121.5(4)
N2E C2E C1E 114.5(4)
N2E C3E C4E 108.8(3)
N2E C3E C7E 111.1(3)
C4E C3E C7E 112.9(3)
N2E C3E H31E 108.0
C4E C3E H31E 108.0
C7E C3E H31E 108.0
C6E C4E C5E 110.2(4)
C6E C4E C3E 112.9(4)
C5E C4E C3E 111.2(4)
C6E C4E H41E 107.4
C5E C4E H41E 107.4
C3E C4E H41E 107.4
C4E C5E H51E 109.5
C4E C5E H52E 109.5
H51E C5E H52E 109.5
C4E C5E H53E 109.5
H51E C5E H53E 109.5
H52E C5E H53E 109.5
C4E C6E H61E 109.5
C4E C6E H62E 109.5
H61E C6E H62E 109.5
C4E C6E H63E 109.5
H61E C6E H63E 109.5
H62E C6E H63E 109.5
O2E C7E O3E 125.5(4)
O2E C7E C3E 118.0(3)
O3E C7E C3E 116.5(4)
C1F N1F H1F 109.5
C1F N1F H2F 109.5
H1F N1F H2F 109.5
C1F N1F H3F 109.5
H1F N1F H3F 109.5
H2F N1F H3F 109.5
C2F N2F C3F 121.4(4)
C2F N2F H4F 119.3
C3F N2F H4F 119.3
N1F C1F C2F 110.1(4)
N1F C1F H11F 109.6
C2F C1F H11F 109.6
N1F C1F H12F 109.6
C2F C1F H12F 109.6
H11F C1F H12F 108.2
O1F C2F N2F 123.9(4)
O1F C2F C1F 121.1(3)
N2F C2F C1F 115.0(4)
N2F C3F C4F 109.4(3)
N2F C3F C7F 110.3(3)
C4F C3F C7F 111.7(3)
N2F C3F H31F 108.4
C4F C3F H31F 108.4
C7F C3F H31F 108.4
C6F C4F C5F 110.3(4)
C6F C4F C3F 112.1(4)
C5F C4F C3F 111.1(4)
C6F C4F H41F 107.7
C5F C4F H41F 107.7
C3F C4F H41F 107.7
C4F C5F H51F 109.5
C4F C5F H52F 109.5
H51F C5F H52F 109.5
C4F C5F H53F 109.5
H51F C5F H53F 109.5
H52F C5F H53F 109.5
C4F C6F H61F 109.5
C4F C6F H62F 109.5
H61F C6F H62F 109.5
C4F C6F H63F 109.5
H61F C6F H63F 109.5
H62F C6F H63F 109.5
O2F C7F O3F 125.8(4)
O2F C7F C3F 117.2(4)
O3F C7F C3F 117.0(4)
C1G N1G H1G 109.5
C1G N1G H2G 109.5
H1G N1G H2G 109.5
C1G N1G H3G 109.5
H1G N1G H3G 109.5
H2G N1G H3G 109.5
C2G N2G C3G 120.0(4)
C2G N2G H4G 120.0
C3G N2G H4G 120.0
N1G C1G C2G 109.6(4)
N1G C1G H11G 109.7
C2G C1G H11G 109.7
N1G C1G H12G 109.7
C2G C1G H12G 109.7
H11G C1G H12G 108.2
O1G C2G N2G 123.8(4)
O1G C2G C1G 120.9(4)
N2G C2G C1G 115.2(4)
N2G C3G C4G 109.6(3)
N2G C3G C7G 109.6(3)
C4G C3G C7G 110.5(3)
N2G C3G H31G 109.0
C4G C3G H31G 109.0
C7G C3G H31G 109.0
C5G C4G C6G 111.0(4)
C5G C4G C3G 111.1(4)
C6G C4G C3G 111.3(4)
C5G C4G H41G 107.7
C6G C4G H41G 107.7
C3G C4G H41G 107.7
C4G C5G H51G 109.5
C4G C5G H52G 109.5
H51G C5G H52G 109.5
C4G C5G H53G 109.5
H51G C5G H53G 109.5
H52G C5G H53G 109.5
C4G C6G H61G 109.5
C4G C6G H62G 109.5
H61G C6G H62G 109.5
C4G C6G H63G 109.5
H61G C6G H63G 109.5
H62G C6G H63G 109.5
O3G C7G O2G 126.2(4)
O3G C7G C3G 117.8(4)
O2G C7G C3G 115.9(3)

loop_
_geom_bond_atom_site_label_1
_geom_bond_atom_site_label_2
_geom_bond_distance
O1A C2A 1.230(4)
O2A C7A 1.254(4)
O3A C7A 1.247(4)
N1A C1A 1.480(5)
N1A H1A 0.9100
N1A H2A 0.9100
N1A H3A 0.9100
N2A C2A 1.335(4)
N2A C3A 1.452(4)
N2A H4A 0.8800
C1A C2A 1.506(4)
C1A H11A 0.9900
C1A H12A 0.9900
C3A C7A 1.535(4)
C3A C4A 1.534(5)
C3A H31A 1.0000
C4A C6A 1.517(5)
C4A C5A 1.517(5)
C4A H41A 1.0000
C5A H51A 0.9800
C5A H52A 0.9800
C5A H53A 0.9800
C6A H61A 0.9800
C6A H62A 0.9800
C6A H63A 0.9800
O1B C2B 1.228(4)
O2B C7B 1.256(4)
O3B C7B 1.245(4)
N1B C1B 1.476(5)
N1B H1B 0.9100
N1B H2B 0.9100
N1B H3B 0.9100
N2B C2B 1.337(4)
N2B C3B 1.452(4)
N2B H4B 0.8800
C1B C2B 1.507(5)
C1B H11B 0.9900
C1B H12B 0.9900
C3B C7B 1.536(4)
C3B C4B 1.532(4)
C3B H31B 1.0000
C4B C6B 1.519(5)
C4B C5B 1.518(5)
C4B H41B 1.0000
C5B H51B 0.9800
C5B H52B 0.9800
C5B H53B 0.9800
C6B H61B 0.9800
C6B H62B 0.9800
C6B H63B 0.9800
O1C C2C 1.228(4)
O2C C7C 1.256(4)
O3C C7C 1.242(4)
N1C C1C 1.480(5)
N1C H1C 0.9100
N1C H2C 0.9100
N1C H3C 0.9100
N2C C2C 1.341(4)
N2C C3C 1.458(4)
N2C H4C 0.8800
C1C C2C 1.506(5)
C1C H11C 0.9900
C1C H12C 0.9900
C3C C4C 1.531(4)
C3C C7C 1.539(4)
C3C H31C 1.0000
C4C C6C 1.521(5)
C4C C5C 1.519(5)
C4C H41C 1.0000
C5C H51C 0.9800
C5C H52C 0.9800
C5C H53C 0.9800
C6C H61C 0.9800
C6C H62C 0.9800
C6C H63C 0.9800
O1D C2D 1.229(4)
O2D C7D 1.256(4)
O3D C7D 1.242(4)
N1D C1D 1.481(5)
N1D H1D 0.9100
N1D H2D 0.9100
N1D H3D 0.9100
N2D C2D 1.337(4)
N2D C3D 1.455(4)
N2D H4D 0.8800
C1D C2D 1.508(5)
C1D H11D 0.9900
C1D H12D 0.9900
C3D C4D 1.537(4)
C3D C7D 1.542(4)
C3D H31D 1.0000
C4D C6D 1.522(5)
C4D C5D 1.520(5)
C4D H41D 1.0000
C5D H51D 0.9800
C5D H52D 0.9800
C5D H53D 0.9800
C6D H61D 0.9800
C6D H62D 0.9800
C6D H63D 0.9800
O1E C2E 1.228(4)
O2E C7E 1.252(4)
O3E C7E 1.246(4)
N1E C1E 1.475(5)
N1E H1E 0.9100
N1E H2E 0.9100
N1E H3E 0.9100
N2E C2E 1.336(4)
N2E C3E 1.450(4)
N2E H4E 0.8800
C1E C2E 1.506(5)
C1E H11E 0.9900
C1E H12E 0.9900
C3E C4E 1.529(4)
C3E C7E 1.536(4)
C3E H31E 1.0000
C4E C6E 1.518(5)
C4E C5E 1.519(5)
C4E H41E 1.0000
C5E H51E 0.9800
C5E H52E 0.9800
C5E H53E 0.9800
C6E H61E 0.9800
C6E H62E 0.9800
C6E H63E 0.9800
O1F C2F 1.229(4)
O2F C7F 1.254(4)
O3F C7F 1.243(4)
N1F C1F 1.476(5)
N1F H1F 0.9100
N1F H2F 0.9100
N1F H3F 0.9100
N2F C2F 1.338(4)
N2F C3F 1.453(4)
N2F H4F 0.8800
C1F C2F 1.508(5)
C1F H11F 0.9900
C1F H12F 0.9900
C3F C4F 1.536(4)
C3F C7F 1.542(4)
C3F H31F 1.0000
C4F C6F 1.519(5)
C4F C5F 1.516(5)
C4F H41F 1.0000
C5F H51F 0.9800
C5F H52F 0.9800
C5F H53F 0.9800
C6F H61F 0.9800
C6F H62F 0.9800
C6F H63F 0.9800
O1G C2G 1.230(4)
O2G C7G 1.254(4)
O3G C7G 1.241(4)
N1G C1G 1.479(5)
N1G H1G 0.9100
N1G H2G 0.9100
N1G H3G 0.9100
N2G C2G 1.341(4)
N2G C3G 1.457(4)
N2G H4G 0.8800
C1G C2G 1.507(5)
C1G H11G 0.9900
C1G H12G 0.9900
C3G C4G 1.537(5)
C3G C7G 1.544(4)
C3G H31G 1.0000
C4G C5G 1.512(5)
C4G C6G 1.524(5)
C4G H41G 1.0000
C5G H51G 0.9800
C5G H52G 0.9800
C5G H53G 0.9800
C6G H61G 0.9800
C6G H62G 0.9800
C6G H63G 0.9800

loop_
_geom_torsion_atom_site_label_1
_geom_torsion_atom_site_label_2
_geom_torsion_atom_site_label_3
_geom_torsion_atom_site_label_4
_geom_torsion
C3A N2A C2A O1A -8.7(9)
C3A N2A C2A C1A 170.5(5)
N1A C1A C2A O1A -31.0(8)
N1A C1A C2A N2A 149.7(5)
C2A N2A C3A C7A -63.3(6)
C2A N2A C3A C4A 172.3(5)
N2A C3A C4A C6A 174.2(5)
C7A C3A C4A C6A 50.4(6)
N2A C3A C4A C5A -61.3(6)
C7A C3A C4A C5A 174.8(5)
N2A C3A C7A O2A -30.5(7)
C4A C3A C7A O2A 91.9(6)
N2A C3A C7A O3A 149.7(5)
C4A C3A C7A O3A -87.9(6)
C3B N2B C2B O1B -5.3(10)
C3B N2B C2B C1B 173.1(5)
N1B C1B C2B O1B -3.3(10)
N1B C1B C2B N2B 178.2(5)
C2B N2B C3B C7B -71.1(6)
C2B N2B C3B C4B 164.3(5)
N2B C3B C4B C6B 176.9(5)
C7B C3B C4B C6B 53.2(6)
N2B C3B C4B C5B -58.9(6)
C7B C3B C4B C5B 177.4(5)
N2B C3B C7B O2B -26.3(6)
C4B C3B C7B O2B 96.6(5)
N2B C3B C7B O3B 154.8(5)
C4B C3B C7B O3B -82.3(6)
C3C N2C C2C O1C -14.4(8)
C3C N2C C2C C1C 166.0(5)
N1C C1C C2C O1C 1.5(8)
N1C C1C C2C N2C -178.9(5)
C2C N2C C3C C4C 172.1(5)
C2C N2C C3C C7C -64.3(6)
N2C C3C C4C C6C 177.0(5)
C7C C3C C4C C6C 54.9(6)
N2C C3C C4C C5C -58.9(6)
C7C C3C C4C C5C 179.0(5)
N2C C3C C7C O3C 151.6(5)
C4C C3C C7C O3C -86.8(6)
N2C C3C C7C O2C -31.3(6)
C4C C3C C7C O2C 90.3(5)
C3D N2D C2D O1D -10.0(8)
C3D N2D C2D C1D 168.1(4)
N1D C1D C2D O1D -28.4(8)
N1D C1D C2D N2D 153.4(5)
C2D N2D C3D C4D 175.4(5)
C2D N2D C3D C7D -61.8(6)
N2D C3D C4D C6D 175.8(4)
C7D C3D C4D C6D 54.0(5)
N2D C3D C4D C5D -60.6(5)
C7D C3D C4D C5D 177.6(4)
N2D C3D C7D O3D 146.6(5)
C4D C3D C7D O3D -92.2(6)
N2D C3D C7D O2D -35.8(6)
C4D C3D C7D O2D 85.4(5)
C3E N2E C2E O1E -10.0(9)
C3E N2E C2E C1E 171.4(5)
N1E C1E C2E O1E -16.7(9)
N1E C1E C2E N2E 161.9(5)
C2E N2E C3E C4E 170.5(5)
C2E N2E C3E C7E -64.6(6)
N2E C3E C4E C6E 173.8(4)
C7E C3E C4E C6E 50.0(6)
N2E C3E C4E C5E -61.7(5)
C7E C3E C4E C5E 174.4(4)
N2E C3E C7E O2E -27.5(6)
C4E C3E C7E O2E 95.1(5)
N2E C3E C7E O3E 152.7(5)
C4E C3E C7E O3E -84.8(6)
C3F N2F C2F O1F -9.7(9)
C3F N2F C2F C1F 171.8(5)
N1F C1F C2F O1F 8.3(9)
N1F C1F C2F N2F -173.3(5)
C2F N2F C3F C4F 168.1(5)
C2F N2F C3F C7F -68.5(6)
N2F C3F C4F C6F 178.5(5)
C7F C3F C4F C6F 56.0(6)
N2F C3F C4F C5F -57.6(6)
C7F C3F C4F C5F 179.9(4)
N2F C3F C7F O2F -29.3(6)
C4F C3F C7F O2F 92.7(5)
N2F C3F C7F O3F 151.9(5)
C4F C3F C7F O3F -86.1(6)
C3G N2G C2G O1G -13.9(10)
C3G N2G C2G C1G 164.2(5)
N1G C1G C2G O1G -17.1(10)
N1G C1G C2G N2G 164.8(6)
C2G N2G C3G C4G 178.0(5)
C2G N2G C3G C7G -60.6(6)
N2G C3G C4G C5G -60.0(5)
C7G C3G C4G C5G 179.1(4)
N2G C3G C4G C6G 175.7(4)
C7G C3G C4G C6G 54.8(5)
N2G C3G C7G O3G 147.1(5)
C4G C3G C7G O3G -92.1(6)
N2G C3G C7G O2G -35.9(6)
C4G C3G C7G O2G 85.0(5)

loop_
_cod_related_entry_id
_cod_related_entry_database
_cod_related_entry_code
1 ChemSpider 2006926
